data_2223940
loop_
_publ_author_name
'Van der Merwe, K. A.'
'Visser, Hendrik G.'
'Venter, J. A.'

_publ_section_title
;Diammonium
 diaquabis(methylenediphosphonato-<i>{\k</i>}^2^<i>O</i>,<i>O</i>')cobaltate(II)
;
_journal_coeditor_code NG2665
_journal_issue 11
_journal_name_full 'Acta Crystallographica Section E'
_journal_page_first m1394
_journal_paper_doi 10.1107/S1600536809042159
_journal_volume 65
_journal_year 2009
_chemical_formula_iupac '(N H4)2 [Co (C H4 O6 P2)2(H2 O)2]'
_chemical_formula_moiety '2N H4, Co (H2 O)2 (C H4 O6 P2)2'
_chemical_formula_sum 'C2 H20 Co N2 O14 P4'
_chemical_formula_weight 479.01
_chemical_name_systematic
;
 Diammonium
diaquabis(methylenediphosphonato-<i>\k</i>^2^<i>O</i>,<i>O</i>')cobaltate(II)
;
_space_group_IT_number 2
_symmetry_cell_setting triclinic
_symmetry_space_group_name_Hall '-P 1'
_symmetry_space_group_name_H-M 'P -1'
_audit_creation_method 'WinGX routine CIF_UPDATE'
_cell_angle_alpha 88.282(5)
_cell_angle_beta 62.450(5)
_cell_angle_gamma 71.834(5)
_cell_formula_units_Z 1
_cell_length_a 7.455(5)
_cell_length_b 7.560(5)
_cell_length_c 8.035(5)
_cell_measurement_reflns_used 4649
_cell_measurement_temperature 103(2)
_cell_measurement_theta_max 28.33
_cell_measurement_theta_min 3.17
_cell_volume 378.0(4)
_computing_cell_refinement 'SAINT (Bruker, 2004)'
_computing_data_collection 'SMART (Bruker, 2004)'
_computing_data_reduction 'SAINT (Bruker, 2004)'
_computing_molecular_graphics 'DIAMOND (Brandenberg & Putz, 2005)'
_computing_publication_material 'SHELXL97 (Sheldrick, 2008)'
_computing_structure_refinement 'SHELXL97 (Sheldrick, 2008)'
_computing_structure_solution 'SHELXS97 (Sheldrick, 2008)'
_diffrn_ambient_temperature 103(2)
_diffrn_measured_fraction_theta_full 0.989
_diffrn_measured_fraction_theta_max 0.989
_diffrn_measurement_device_type 'Bruker SMART diffractometer'
_diffrn_measurement_method '\f and \w scans'
_diffrn_radiation_monochromator graphite
_diffrn_radiation_source 'sealed tube'
_diffrn_radiation_type MoK\a
_diffrn_radiation_wavelength 0.71069
_diffrn_reflns_av_R_equivalents 0.0291
_diffrn_reflns_limit_h_max 9
_diffrn_reflns_limit_h_min -9
_diffrn_reflns_limit_k_max 10
_diffrn_reflns_limit_k_min -9
_diffrn_reflns_limit_l_max 9
_diffrn_reflns_limit_l_min -10
_diffrn_reflns_number 8419
_diffrn_reflns_theta_full 28.41
_diffrn_reflns_theta_max 28.41
_diffrn_reflns_theta_min 3.17
_exptl_absorpt_coefficient_mu 1.634
_exptl_absorpt_correction_T_max 0.830
_exptl_absorpt_correction_T_min 0.739
_exptl_absorpt_correction_type multi-scan
_exptl_absorpt_process_details '(SADABS; Sheldrick, 1996)'
_exptl_crystal_colour pink
_exptl_crystal_density_diffrn 2.069
_exptl_crystal_density_method 'not measured'
_exptl_crystal_description Rod
_exptl_crystal_F_000 237
_exptl_crystal_size_max 0.276
_exptl_crystal_size_mid 0.159
_exptl_crystal_size_min 0.11
_refine_diff_density_max 0.576
_refine_diff_density_min -0.478
_refine_ls_extinction_method none
_refine_ls_goodness_of_fit_ref 1.227
_refine_ls_hydrogen_treatment mixed
_refine_ls_matrix_type full
_refine_ls_number_parameters 134
_refine_ls_number_reflns 1875
_refine_ls_number_restraints 6
_refine_ls_restrained_S_all 1.226
_refine_ls_R_factor_gt 0.0257
_refine_ls_shift/su_max 0
_refine_ls_structure_factor_coef Fsqd
_refine_ls_weighting_details 'calc w=1/[\s^2^(Fo^2^)+(0.0501P)^2^+0.4031P] where P=(Fo^2^+2Fc^2^)/3'
_refine_ls_weighting_scheme calc
_refine_ls_wR_factor_ref 0.0968
_reflns_number_gt 1735
_reflns_number_total 1875
_reflns_threshold_expression >2sigma(I)
_cod_data_source_file ng2665.cif
_cod_data_source_block I
_cod_depositor_comments
;
The following automatic conversions were performed:
'_symmetry_cell_setting' value 'Triclinic' changed to 'triclinic'
according to '/home/saulius/struct/CIF-dictionaries/cif_core.dic'
dictionary named 'cif_core.dic' version 2.4.1 from 2010-06-29.

Automatic conversion script
Id: cif_fix_enum 1527 2010-12-29 10:47:43Z saulius 

The following automatic conversions were performed:

'_symmetry_cell_setting' value 'Triclinic' changed to 'triclinic'
according to /home/saulius/struct/CIF-dictionaries/cif_core.dic
dictionary named 'cif_core.dic' version 2.4.1 from 2010-06-29.

Automatic conversion script
Id: cif_fix_values 1715 2011-07-08 13:25:40Z adriana 
;
_cod_database_code 2223940
_cod_database_fobs_code 2223940

loop_
_symmetry_equiv_pos_as_xyz
'x, y, z'
'-x, -y, -z'

loop_
_atom_site_type_symbol
_atom_site_label
_atom_site_fract_x
_atom_site_fract_y
_atom_site_fract_z
_atom_site_U_iso_or_equiv
_atom_site_adp_type
_atom_site_calc_flag
_atom_site_refinement_flags
_atom_site_occupancy
_atom_site_disorder_assembly
_atom_site_disorder_group
Co Co1 0.5 0 1 0.00601(14) Uani d S 1 . .
P P1 0.79673(9) 0.26243(8) 0.74506(8) 0.00547(16) Uani d . 1 . .
P P2 0.40236(9) 0.26654(8) 0.71287(8) 0.00548(15) Uani d . 1 . .
C C1 0.5577(4) 0.3956(3) 0.7338(3) 0.0069(4) Uani d . 1 . .
H H51 0.4658 0.487 0.847 0.008 Uiso calc R 1 . .
H H61 0.5984 0.465 0.6264 0.008 Uiso calc R 1 . .
O O2 0.3230(3) 0.1616(2) 0.8790(2) 0.0082(3) Uani d . 1 . .
O O3 0.7476(3) 0.1227(2) 0.8847(2) 0.0079(3) Uani d . 1 . .
O O6 0.5476(3) 0.1357(2) 0.5238(2) 0.0103(4) Uani d . 1 . .
H H6A 0.4935 0.058 0.5191 0.016 Uiso calc PR 0.5 . .
O O1 0.3253(3) 0.2144(3) 1.2321(2) 0.0101(4) Uani d D 1 . .
N N1 0.8609(4) 0.1904(3) 0.1800(3) 0.0114(4) Uani d D 1 . .
O O7 0.2170(3) 0.4231(2) 0.7030(2) 0.0092(3) Uani d . 1 . .
H H7 0.1063 0.3971 0.7569 0.014 Uiso calc PR 0.5 . .
O O5 0.9736(3) 0.1640(2) 0.5452(2) 0.0091(3) Uani d . 1 . .
H H5A 0.9708 0.0583 0.5301 0.014 Uiso calc PR 0.5 . .
O O4 0.8575(3) 0.4110(2) 0.8125(2) 0.0083(3) Uani d . 1 . .
H H4 0.9866 0.3715 0.7787 0.013 Uiso calc PR 0.5 . .
H H1N 0.860(5) 0.298(3) 0.197(4) 0.010(8) Uiso d D 1 . .
H H2N 0.779(5) 0.165(6) 0.282(4) 0.029(10) Uiso d D 1 . .
H H3N 0.984(3) 0.121(4) 0.149(5) 0.020(9) Uiso d D 1 . .
H H4N 0.829(6) 0.175(5) 0.098(4) 0.020(9) Uiso d D 1 . .
H H1A 0.233(5) 0.201(5) 1.334(3) 0.020(9) Uiso d D 1 . .
H H1B 0.274(6) 0.323(3) 1.212(5) 0.027(10) Uiso d D 1 . .

loop_
_atom_site_aniso_label
_atom_site_aniso_U_11
_atom_site_aniso_U_22
_atom_site_aniso_U_33
_atom_site_aniso_U_12
_atom_site_aniso_U_13
_atom_site_aniso_U_23
Co1 0.0060(2) 0.0058(2) 0.0061(2) -0.00256(17) -0.00242(18) 0.00160(16)
P1 0.0050(3) 0.0051(3) 0.0066(3) -0.0025(2) -0.0026(2) 0.0016(2)
P2 0.0056(3) 0.0052(3) 0.0062(3) -0.0025(2) -0.0028(2) 0.0017(2)
C1 0.0074(11) 0.0060(10) 0.0083(10) -0.0026(8) -0.0043(9) 0.0013(8)
O2 0.0077(8) 0.0087(8) 0.0093(8) -0.0042(6) -0.0043(7) 0.0044(6)
O3 0.0071(8) 0.0083(8) 0.0087(8) -0.0038(6) -0.0036(6) 0.0034(6)
O6 0.0115(9) 0.0112(8) 0.0081(8) -0.0071(7) -0.0023(7) -0.0008(6)
O1 0.0107(9) 0.0075(8) 0.0085(8) -0.0032(7) -0.0017(7) 0.0011(6)
N1 0.0107(11) 0.0102(10) 0.0108(10) -0.0006(8) -0.0051(9) 0.0010(8)
O7 0.0077(8) 0.0076(8) 0.0147(9) -0.0033(6) -0.0069(7) 0.0055(6)
O5 0.0086(8) 0.0067(8) 0.0083(8) -0.0033(6) -0.0006(6) -0.0003(6)
O4 0.0056(8) 0.0087(8) 0.0113(8) -0.0026(6) -0.0042(7) 0.0002(6)

loop_
_atom_type_symbol
_atom_type_description
_atom_type_scat_dispersion_real
_atom_type_scat_dispersion_imag
_atom_type_scat_source
C C 0.0033 0.0016 'International Tables Vol C Tables 4.2.6.8 and 6.1.1.4'
H H 0 0 'International Tables Vol C Tables 4.2.6.8 and 6.1.1.4'
N N 0.0061 0.0033 'International Tables Vol C Tables 4.2.6.8 and 6.1.1.4'
O O 0.0106 0.006 'International Tables Vol C Tables 4.2.6.8 and 6.1.1.4'
P P 0.1023 0.0942 'International Tables Vol C Tables 4.2.6.8 and 6.1.1.4'
Co Co 0.3494 0.9721 'International Tables Vol C Tables 4.2.6.8 and 6.1.1.4'

loop_
_geom_angle_atom_site_label_1
_geom_angle_atom_site_label_2
_geom_angle_atom_site_label_3
_geom_angle_site_symmetry_1
_geom_angle_site_symmetry_3
_geom_angle
_geom_angle_publ_flag
O2 Co1 O2 . 2_657 180 ?
O2 Co1 O1 . 2_657 92.53(8) ?
O2 Co1 O1 2_657 2_657 87.47(8) ?
O2 Co1 O1 . . 87.47(8) ?
O2 Co1 O1 2_657 . 92.53(8) ?
O1 Co1 O1 2_657 . 180.0000(10) ?
O2 Co1 O3 . 2_657 84.72(8) ?
O2 Co1 O3 2_657 2_657 95.28(8) ?
O1 Co1 O3 2_657 2_657 88.91(8) ?
O1 Co1 O3 . 2_657 91.09(8) ?
O2 Co1 O3 . . 95.28(8) ?
O2 Co1 O3 2_657 . 84.72(8) ?
O1 Co1 O3 2_657 . 91.09(8) ?
O1 Co1 O3 . . 88.91(8) ?
O3 Co1 O3 2_657 . 180.00(7) ?
O3 P1 O4 . . 111.68(11) ?
O3 P1 O5 . . 111.77(11) ?
O4 P1 O5 . . 110.47(11) ?
O3 P1 C1 . . 109.61(11) ?
O4 P1 C1 . . 103.92(11) ?
O5 P1 C1 . . 109.08(11) ?
O2 P2 O6 . . 112.62(11) ?
O2 P2 O7 . . 112.39(10) ?
O6 P2 O7 . . 110.73(11) ?
O2 P2 C1 . . 111.74(11) ?
O6 P2 C1 . . 106.30(11) ?
O7 P2 C1 . . 102.44(12) ?
P2 C1 P1 . . 116.96(14) ?
P2 C1 H51 . . 108.1 ?
P1 C1 H51 . . 108.1 ?
P2 C1 H61 . . 108.1 ?
P1 C1 H61 . . 108.1 ?
H51 C1 H61 . . 107.3 ?
P2 O2 Co1 . . 126.71(11) ?
P1 O3 Co1 . . 133.61(10) ?
P2 O6 H6A . . 109.5 ?
Co1 O1 H1A . . 121(2) ?
Co1 O1 H1B . . 117(3) ?
H1A O1 H1B . . 106(4) ?
H1N N1 H2N . . 108(4) ?
H1N N1 H3N . . 105(3) ?
H2N N1 H3N . . 108(4) ?
H1N N1 H4N . . 114(3) ?
H2N N1 H4N . . 111(4) ?
H3N N1 H4N . . 110(3) ?
P2 O7 H7 . . 109.5 ?
P1 O5 H5A . . 109.5 ?
P1 O4 H4 . . 109.5 ?

loop_
_geom_bond_atom_site_label_1
_geom_bond_atom_site_label_2
_geom_bond_site_symmetry_2
_geom_bond_distance
_geom_bond_publ_flag
Co1 O2 . 2.0714(18) ?
Co1 O2 2_657 2.0714(18) ?
Co1 O1 2_657 2.102(2) ?
Co1 O1 . 2.102(2) ?
Co1 O3 2_657 2.135(2) ?
Co1 O3 . 2.135(2) ?
P1 O3 . 1.5166(18) ?
P1 O4 . 1.5304(19) ?
P1 O5 . 1.5403(19) ?
P1 C1 . 1.795(3) ?
P2 O2 . 1.5032(18) ?
P2 O6 . 1.5363(19) ?
P2 O7 . 1.5469(19) ?
P2 C1 . 1.793(2) ?
C1 H51 . 0.97 ?
C1 H61 . 0.97 ?
O6 H6A . 0.82 ?
O1 H1A . 0.819(18) ?
O1 H1B . 0.835(19) ?
N1 H1N . 0.825(18) ?
N1 H2N . 0.825(18) ?
N1 H3N . 0.821(18) ?
N1 H4N . 0.821(18) ?
O7 H7 . 0.82 ?
O5 H5A . 0.82 ?
O4 H4 . 0.82 ?

loop_
_geom_hbond_atom_site_label_D
_geom_hbond_atom_site_label_H
_geom_hbond_atom_site_label_A
_geom_hbond_site_symmetry_A
_geom_hbond_distance_DH
_geom_hbond_distance_HA
_geom_hbond_distance_DA
_geom_hbond_angle_DHA
O1 H1A O5 1_456 0.819(18) 1.99(2) 2.795(3) 166(4)
O1 H1B O4 2_667 0.835(19) 1.994(19) 2.827(3) 175(4)
N1 H1N O7 2_666 0.825(18) 2.09(2) 2.892(3) 166(3)
N1 H2N O6 . 0.825(18) 1.98(2) 2.796(3) 171(4)
N1 H3N O3 2_756 0.821(18) 2.17(2) 2.959(3) 161(3)
N1 H4N O3 1_554 0.821(18) 2.146(19) 2.966(3) 177(3)
O6 H6A O6 2_656 0.82 1.66 2.463(4) 164.6
O7 H7 O4 1_455 0.82 1.66 2.435(3) 156.1
